data_4086815
loop_
_publ_author_name
'Omann, Lukas'
'Oestreich, Martin'

_publ_section_title
;
 Catalytic Access to Indole-Fused Benzosiloles by 2-Fold Electrophilic
 C--H Silylation with Dihydrosilanes
;
_journal_issue 4
_journal_name_full Organometallics
_journal_page_first 767
_journal_paper_doi 10.1021/acs.organomet.6b00801
_journal_volume 36
_journal_year 2016
_chemical_formula_sum 'C26 H21 N Si'
_chemical_formula_weight 375.53
_chemical_name_systematic
; 
 ? 
;
_space_group_IT_number 61
_symmetry_cell_setting orthorhombic
_symmetry_space_group_name_Hall '-P 2ac 2ab'
_symmetry_space_group_name_H-M 'P b c a'
_atom_sites_solution_hydrogens geom
_atom_sites_solution_primary direct
_atom_sites_solution_secondary difmap
_audit_creation_method 'CrysAlisPro 1.171.38.43c (Rigaku OD, 2015)'
_cell_angle_alpha 90.00
_cell_angle_beta 90.00
_cell_angle_gamma 90.00
_cell_formula_units_Z 16
_cell_length_a 8.30541(6)
_cell_length_b 24.67353(18)
_cell_length_c 38.1106(3)
_cell_measurement_reflns_used 24253
_cell_measurement_temperature 150(2)
_cell_measurement_theta_max 73.5530
_cell_measurement_theta_min 3.5610
_cell_volume 7809.77(10)
_computing_cell_refinement 'CrysAlisPro 1.171.38.43c (Rigaku OD, 2015)'
_computing_data_collection 'CrysAlisPro 1.171.38.43c (Rigaku OD, 2015)'
_computing_data_reduction 'CrysAlisPro 1.171.38.43c (Rigaku OD, 2015)'
_computing_structure_refinement 'SHELXL-97 (Sheldrick, 1997)'
_computing_structure_solution 'SHELXS-97 (Sheldrick, 1990)'
_diffrn_ambient_environment N~2~
_diffrn_ambient_temperature 150.00(10)
_diffrn_detector 'CCD plate'
_diffrn_detector_area_resol_mean 10.5435
_diffrn_detector_type Atlas
_diffrn_measured_fraction_theta_full 1.000
_diffrn_measured_fraction_theta_max 1.000
_diffrn_measurement_device 'four-circle diffractometer'
_diffrn_measurement_device_type 'SuperNova, Single source at offset, Atlas'
_diffrn_measurement_method '\w scans'
_diffrn_radiation_monochromator mirror
_diffrn_radiation_probe x-ray
_diffrn_radiation_type 'Cu K\a'
_diffrn_radiation_wavelength 1.54184
_diffrn_reflns_av_R_equivalents 0.0288
_diffrn_reflns_av_sigmaI/netI 0.0148
_diffrn_reflns_limit_h_max 9
_diffrn_reflns_limit_h_min -9
_diffrn_reflns_limit_k_max 29
_diffrn_reflns_limit_k_min -28
_diffrn_reflns_limit_l_max 34
_diffrn_reflns_limit_l_min -45
_diffrn_reflns_number 51726
_diffrn_reflns_theta_full 67.50
_diffrn_reflns_theta_max 67.50
_diffrn_reflns_theta_min 3.58
_diffrn_source 'sealed X-ray tube'
_diffrn_source_type 'SuperNova (Cu) X-ray Source'
_exptl_absorpt_coefficient_mu 1.126
_exptl_absorpt_correction_T_max 0.9366
_exptl_absorpt_correction_T_min 0.8369
_exptl_absorpt_correction_type multi-scan
_exptl_absorpt_process_details
;
CrysAlisPro 1.171.38.43c (Rigaku Oxford Diffraction, 2015)
Empirical absorption correction using spherical harmonics,
 implemented in SCALE3 ABSPACK scaling algorithm.
;
_exptl_crystal_colour colourless
_exptl_crystal_density_diffrn 1.278
_exptl_crystal_density_method 'not measured'
_exptl_crystal_description block
_exptl_crystal_F_000 3168
_exptl_crystal_size_max 0.16
_exptl_crystal_size_mid 0.10
_exptl_crystal_size_min 0.06
_refine_diff_density_max 0.277
_refine_diff_density_min -0.251
_refine_diff_density_rms 0.042
_refine_ls_extinction_method none
_refine_ls_goodness_of_fit_ref 1.029
_refine_ls_hydrogen_treatment constr
_refine_ls_matrix_type full
_refine_ls_number_parameters 508
_refine_ls_number_reflns 7024
_refine_ls_number_restraints 0
_refine_ls_restrained_S_all 1.029
_refine_ls_R_factor_all 0.0366
_refine_ls_R_factor_gt 0.0325
_refine_ls_shift/su_max 0.001
_refine_ls_shift/su_mean 0.000
_refine_ls_structure_factor_coef Fsqd
_refine_ls_weighting_details 'calc w=1/[\s^2^(Fo^2^)+(0.0458P)^2^+3.4088P] where P=(Fo^2^+2Fc^2^)/3'
_refine_ls_weighting_scheme calc
_refine_ls_wR_factor_gt 0.0848
_refine_ls_wR_factor_ref 0.0884
_reflns_number_gt 6358
_reflns_number_total 7024
_reflns_threshold_expression >2sigma(I)
_cod_data_source_file om6b00801_si_002.cif
_cod_data_source_block cu-1879
_cod_depositor_comments 'Adding full bibliography for 4086814--4086815.cif.'
_cod_original_sg_symbol_H-M Pbca
_cod_database_code 4086815

loop_
_symmetry_equiv_pos_as_xyz
'x, y, z'
'-x+1/2, -y, z+1/2'
'-x, y+1/2, -z+1/2'
'x+1/2, -y+1/2, -z'
'-x, -y, -z'
'x-1/2, y, -z-1/2'
'x, -y-1/2, z-1/2'
'-x-1/2, y-1/2, z'

loop_
_atom_site_label
_atom_site_type_symbol
_atom_site_fract_x
_atom_site_fract_y
_atom_site_fract_z
_atom_site_U_iso_or_equiv
_atom_site_adp_type
_atom_site_occupancy
_atom_site_symmetry_multiplicity
_atom_site_calc_flag
_atom_site_refinement_flags
Si1 Si 0.83782(4) 0.077910(15) 0.162647(9) 0.02223(10) Uani 1 1 d .
Si2 Si 0.23034(4) 0.379807(14) 0.086673(9) 0.02134(10) Uani 1 1 d .
N1 N 0.79524(14) 0.04587(5) 0.26247(3) 0.0247(2) Uani 1 1 d .
N2 N -0.00221(14) 0.32006(4) 0.00608(3) 0.0229(2) Uani 1 1 d .
C1 C 0.78630(16) 0.04108(5) 0.20297(4) 0.0233(3) Uani 1 1 d .
C2 C 0.70061(16) -0.00409(5) 0.21694(4) 0.0238(3) Uani 1 1 d .
C3 C 0.61678(18) -0.04752(6) 0.20183(4) 0.0288(3) Uani 1 1 d .
H3A H 0.6118 -0.0513 0.1770 0.035 Uiso 1 1 calc R
C4 C 0.54186(18) -0.08469(6) 0.22323(4) 0.0324(3) Uani 1 1 d .
H4A H 0.4855 -0.1143 0.2131 0.039 Uiso 1 1 calc R
C5 C 0.54772(19) -0.07929(6) 0.25994(4) 0.0336(3) Uani 1 1 d .
H5A H 0.4937 -0.1051 0.2742 0.040 Uiso 1 1 calc R
C6 C 0.63008(18) -0.03739(6) 0.27570(4) 0.0303(3) Uani 1 1 d .
H6A H 0.6343 -0.0341 0.3005 0.036 Uiso 1 1 calc R
C7 C 0.70704(16) 0.00002(6) 0.25396(4) 0.0244(3) Uani 1 1 d .
C8 C 0.82911(19) 0.06373(7) 0.29809(4) 0.0327(3) Uani 1 1 d .
H8A H 0.9441 0.0719 0.3004 0.049 Uiso 1 1 calc R
H8B H 0.8000 0.0350 0.3146 0.049 Uiso 1 1 calc R
H8C H 0.7661 0.0963 0.3033 0.049 Uiso 1 1 calc R
C9 C 0.84114(16) 0.07053(5) 0.23165(3) 0.0226(3) Uani 1 1 d .
C10 C 0.93089(16) 0.12096(5) 0.22555(4) 0.0237(3) Uani 1 1 d .
C11 C 0.99945(18) 0.15578(6) 0.24938(4) 0.0283(3) Uani 1 1 d .
H11A H 0.9919 0.1481 0.2737 0.034 Uiso 1 1 calc R
C12 C 1.08147(18) 0.20315(6) 0.23809(4) 0.0296(3) Uani 1 1 d .
C13 C 1.1525(2) 0.23992(7) 0.26217(5) 0.0385(4) Uani 1 1 d .
H13A H 1.1443 0.2332 0.2866 0.046 Uiso 1 1 calc R
C14 C 1.2327(2) 0.28497(7) 0.25065(5) 0.0431(4) Uani 1 1 d .
H14A H 1.2800 0.3090 0.2672 0.052 Uiso 1 1 calc R
C15 C 1.2456(2) 0.29597(7) 0.21466(5) 0.0440(4) Uani 1 1 d .
H15A H 1.3018 0.3273 0.2069 0.053 Uiso 1 1 calc R
C16 C 1.1776(2) 0.26174(6) 0.19072(5) 0.0390(4) Uani 1 1 d .
H16A H 1.1864 0.2696 0.1664 0.047 Uiso 1 1 calc R
C17 C 1.09408(18) 0.21470(6) 0.20170(4) 0.0305(3) Uani 1 1 d .
C18 C 1.02132(18) 0.17801(6) 0.17753(4) 0.0302(3) Uani 1 1 d .
H18A H 1.0283 0.1854 0.1531 0.036 Uiso 1 1 calc R
C19 C 0.94203(17) 0.13257(6) 0.18842(4) 0.0249(3) Uani 1 1 d .
C20 C 0.65213(17) 0.10247(6) 0.13963(3) 0.0237(3) Uani 1 1 d .
C21 C 0.59637(19) 0.15572(6) 0.14166(4) 0.0322(3) Uani 1 1 d .
H21A H 0.6600 0.1824 0.1531 0.039 Uiso 1 1 calc R
C22 C 0.4488(2) 0.17026(7) 0.12717(4) 0.0405(4) Uani 1 1 d .
H22A H 0.4122 0.2066 0.1288 0.049 Uiso 1 1 calc R
C23 C 0.35551(19) 0.13200(7) 0.11040(4) 0.0390(4) Uani 1 1 d .
H23A H 0.2542 0.1420 0.1008 0.047 Uiso 1 1 calc R
C24 C 0.4089(2) 0.07934(7) 0.10757(4) 0.0375(4) Uani 1 1 d .
H24A H 0.3455 0.0531 0.0957 0.045 Uiso 1 1 calc R
C25 C 0.55569(19) 0.06482(6) 0.12221(4) 0.0304(3) Uani 1 1 d .
H25A H 0.5914 0.0283 0.1203 0.036 Uiso 1 1 calc R
C26 C 0.96661(19) 0.04096(6) 0.13033(4) 0.0308(3) Uani 1 1 d .
H26A H 1.0648 0.0283 0.1420 0.046 Uiso 1 1 calc R
H26B H 0.9954 0.0654 0.1111 0.046 Uiso 1 1 calc R
H26C H 0.9072 0.0098 0.1210 0.046 Uiso 1 1 calc R
C27 C 0.12229(16) 0.33089(5) 0.05876(3) 0.0221(3) Uani 1 1 d .
C28 C 0.05008(16) 0.27842(5) 0.05793(3) 0.0222(3) Uani 1 1 d .
C29 C 0.04287(17) 0.23521(6) 0.08172(4) 0.0258(3) Uani 1 1 d .
H29A H 0.0951 0.2377 0.1038 0.031 Uiso 1 1 calc R
C30 C -0.04080(18) 0.18893(6) 0.07274(4) 0.0294(3) Uani 1 1 d .
H30A H -0.0465 0.1596 0.0889 0.035 Uiso 1 1 calc R
C31 C -0.11761(18) 0.18461(6) 0.04007(4) 0.0296(3) Uani 1 1 d .
H31A H -0.1747 0.1524 0.0345 0.036 Uiso 1 1 calc R
C32 C -0.11220(17) 0.22623(6) 0.01576(4) 0.0271(3) Uani 1 1 d .
H32A H -0.1644 0.2232 -0.0063 0.033 Uiso 1 1 calc R
C33 C -0.02718(16) 0.27287(5) 0.02496(3) 0.0227(3) Uani 1 1 d .
C34 C -0.06079(19) 0.32896(6) -0.02947(4) 0.0298(3) Uani 1 1 d .
H34A H -0.1059 0.3656 -0.0313 0.045 Uiso 1 1 calc R
H34B H -0.1444 0.3022 -0.0349 0.045 Uiso 1 1 calc R
H34C H 0.0285 0.3251 -0.0461 0.045 Uiso 1 1 calc R
C35 C 0.08899(16) 0.35460(5) 0.02659(3) 0.0216(3) Uani 1 1 d .
C36 C 0.15326(16) 0.40909(5) 0.01925(3) 0.0221(3) Uani 1 1 d .
C37 C 0.14110(17) 0.43968(6) -0.01070(4) 0.0244(3) Uani 1 1 d .
H37A H 0.0836 0.4259 -0.0303 0.029 Uiso 1 1 calc R
C38 C 0.21372(17) 0.49182(6) -0.01266(4) 0.0251(3) Uani 1 1 d .
C39 C 0.20117(19) 0.52456(6) -0.04307(4) 0.0310(3) Uani 1 1 d .
H39A H 0.1431 0.5115 -0.0628 0.037 Uiso 1 1 calc R
C40 C 0.2714(2) 0.57469(6) -0.04448(4) 0.0344(3) Uani 1 1 d .
H40A H 0.2619 0.5961 -0.0651 0.041 Uiso 1 1 calc R
C41 C 0.3575(2) 0.59465(6) -0.01552(4) 0.0343(3) Uani 1 1 d .
H41A H 0.4062 0.6294 -0.0166 0.041 Uiso 1 1 calc R
C42 C 0.37145(18) 0.56409(6) 0.01437(4) 0.0305(3) Uani 1 1 d .
H42A H 0.4297 0.5780 0.0338 0.037 Uiso 1 1 calc R
C43 C 0.30029(17) 0.51217(5) 0.01663(4) 0.0253(3) Uani 1 1 d .
C44 C 0.31131(17) 0.47947(5) 0.04730(4) 0.0249(3) Uani 1 1 d .
H44A H 0.3695 0.4927 0.0670 0.030 Uiso 1 1 calc R
C45 C 0.24070(17) 0.42966(5) 0.04924(3) 0.0227(3) Uani 1 1 d .
C46 C 0.42710(17) 0.35384(5) 0.10373(3) 0.0233(3) Uani 1 1 d .
C47 C 0.50972(18) 0.31316(6) 0.08564(4) 0.0285(3) Uani 1 1 d .
H47A H 0.4651 0.2991 0.0646 0.034 Uiso 1 1 calc R
C48 C 0.65494(19) 0.29276(6) 0.09765(5) 0.0369(4) Uani 1 1 d .
H48A H 0.7093 0.2654 0.0848 0.044 Uiso 1 1 calc R
C49 C 0.7207(2) 0.31247(7) 0.12853(5) 0.0416(4) Uani 1 1 d .
H49A H 0.8199 0.2984 0.1370 0.050 Uiso 1 1 calc R
C50 C 0.6418(2) 0.35245(8) 0.14697(5) 0.0451(4) Uani 1 1 d .
H50A H 0.6869 0.3661 0.1681 0.054 Uiso 1 1 calc R
C51 C 0.4961(2) 0.37300(7) 0.13468(4) 0.0362(4) Uani 1 1 d .
H51A H 0.4428 0.4006 0.1476 0.043 Uiso 1 1 calc R
C52 C 0.10976(19) 0.40771(6) 0.12385(4) 0.0323(3) Uani 1 1 d .
H52A H 0.1021 0.3805 0.1425 0.048 Uiso 1 1 calc R
H52B H 0.0015 0.4169 0.1156 0.048 Uiso 1 1 calc R
H52C H 0.1624 0.4403 0.1330 0.048 Uiso 1 1 calc R

loop_
_atom_site_aniso_label
_atom_site_aniso_U_11
_atom_site_aniso_U_22
_atom_site_aniso_U_33
_atom_site_aniso_U_23
_atom_site_aniso_U_13
_atom_site_aniso_U_12
Si1 0.0235(2) 0.02281(19) 0.02038(18) -0.00119(13) -0.00057(14) -0.00017(14)
Si2 0.02357(19) 0.02049(18) 0.01995(18) -0.00320(13) -0.00128(14) 0.00158(14)
N1 0.0260(6) 0.0278(6) 0.0203(5) 0.0001(5) -0.0008(5) 0.0037(5)
N2 0.0246(6) 0.0226(6) 0.0213(6) -0.0029(4) -0.0032(5) -0.0006(5)
C1 0.0222(7) 0.0235(7) 0.0241(7) 0.0001(5) -0.0025(5) 0.0023(5)
C2 0.0217(7) 0.0228(7) 0.0268(7) 0.0022(5) -0.0015(5) 0.0053(5)
C3 0.0281(7) 0.0251(7) 0.0332(8) 0.0000(6) -0.0032(6) 0.0027(6)
C4 0.0285(8) 0.0236(7) 0.0452(9) 0.0019(6) -0.0022(7) -0.0002(6)
C5 0.0287(8) 0.0270(7) 0.0451(9) 0.0104(6) 0.0058(7) 0.0036(6)
C6 0.0289(8) 0.0311(8) 0.0310(7) 0.0064(6) 0.0040(6) 0.0074(6)
C7 0.0208(7) 0.0252(7) 0.0272(7) 0.0021(5) 0.0007(5) 0.0066(5)
C8 0.0342(8) 0.0416(9) 0.0221(7) -0.0029(6) 0.0001(6) 0.0011(7)
C9 0.0203(7) 0.0247(7) 0.0229(7) 0.0004(5) -0.0014(5) 0.0046(5)
C10 0.0201(7) 0.0241(7) 0.0269(7) -0.0011(5) -0.0015(5) 0.0044(5)
C11 0.0290(8) 0.0295(7) 0.0265(7) -0.0036(6) -0.0053(6) 0.0029(6)
C12 0.0240(7) 0.0271(7) 0.0375(8) -0.0046(6) -0.0052(6) 0.0035(6)
C13 0.0384(9) 0.0329(8) 0.0441(9) -0.0090(7) -0.0094(7) -0.0001(7)
C14 0.0396(10) 0.0319(8) 0.0579(11) -0.0123(8) -0.0115(8) -0.0035(7)
C15 0.0397(9) 0.0300(8) 0.0625(12) -0.0048(8) -0.0018(8) -0.0076(7)
C16 0.0402(9) 0.0303(8) 0.0464(9) -0.0018(7) 0.0012(8) -0.0060(7)
C17 0.0261(7) 0.0263(7) 0.0391(8) -0.0026(6) -0.0004(6) 0.0007(6)
C18 0.0315(8) 0.0288(7) 0.0302(7) -0.0009(6) 0.0006(6) -0.0018(6)
C19 0.0231(7) 0.0260(7) 0.0255(7) -0.0023(5) -0.0017(5) 0.0019(5)
C20 0.0258(7) 0.0277(7) 0.0176(6) 0.0025(5) 0.0021(5) -0.0004(6)
C21 0.0334(8) 0.0283(8) 0.0350(8) 0.0028(6) 0.0008(6) 0.0004(6)
C22 0.0372(9) 0.0377(9) 0.0465(9) 0.0110(7) 0.0045(7) 0.0102(7)
C23 0.0248(8) 0.0578(11) 0.0344(8) 0.0140(8) -0.0006(6) 0.0049(7)
C24 0.0305(8) 0.0525(10) 0.0294(8) 0.0013(7) -0.0050(6) -0.0056(7)
C25 0.0324(8) 0.0318(8) 0.0270(7) -0.0014(6) -0.0016(6) -0.0007(6)
C26 0.0308(8) 0.0323(8) 0.0292(7) -0.0038(6) 0.0036(6) 0.0020(6)
C27 0.0219(7) 0.0220(7) 0.0223(6) -0.0019(5) -0.0004(5) 0.0024(5)
C28 0.0189(6) 0.0225(7) 0.0253(7) -0.0030(5) -0.0002(5) 0.0023(5)
C29 0.0235(7) 0.0254(7) 0.0285(7) 0.0009(6) -0.0031(6) 0.0018(6)
C30 0.0284(8) 0.0227(7) 0.0372(8) 0.0043(6) -0.0014(6) 0.0015(6)
C31 0.0264(7) 0.0222(7) 0.0403(8) -0.0052(6) -0.0007(6) -0.0014(6)
C32 0.0248(7) 0.0280(7) 0.0286(7) -0.0065(6) -0.0020(6) -0.0006(6)
C33 0.0209(6) 0.0223(6) 0.0248(7) -0.0033(5) -0.0007(5) 0.0024(5)
C34 0.0337(8) 0.0315(8) 0.0241(7) -0.0015(6) -0.0080(6) -0.0014(6)
C35 0.0212(7) 0.0207(6) 0.0228(6) -0.0039(5) -0.0001(5) 0.0021(5)
C36 0.0207(7) 0.0214(7) 0.0242(7) -0.0033(5) 0.0010(5) 0.0033(5)
C37 0.0251(7) 0.0242(7) 0.0240(7) -0.0021(5) -0.0012(5) 0.0021(5)
C38 0.0240(7) 0.0242(7) 0.0272(7) -0.0003(5) 0.0037(5) 0.0042(6)
C39 0.0330(8) 0.0303(8) 0.0298(7) 0.0021(6) 0.0005(6) 0.0011(6)
C40 0.0378(9) 0.0298(8) 0.0357(8) 0.0074(6) 0.0051(7) 0.0015(7)
C41 0.0372(9) 0.0238(7) 0.0418(9) 0.0012(6) 0.0078(7) -0.0029(6)
C42 0.0317(8) 0.0243(7) 0.0355(8) -0.0041(6) 0.0041(6) -0.0010(6)
C43 0.0241(7) 0.0226(7) 0.0293(7) -0.0035(6) 0.0038(6) 0.0035(6)
C44 0.0253(7) 0.0235(7) 0.0260(7) -0.0052(5) -0.0004(6) 0.0016(6)
C45 0.0230(7) 0.0223(7) 0.0229(7) -0.0040(5) 0.0002(5) 0.0043(5)
C46 0.0250(7) 0.0220(6) 0.0231(6) 0.0010(5) -0.0012(5) -0.0024(5)
C47 0.0284(8) 0.0260(7) 0.0310(7) -0.0026(6) -0.0019(6) -0.0007(6)
C48 0.0293(8) 0.0326(8) 0.0487(9) -0.0006(7) 0.0014(7) 0.0042(6)
C49 0.0274(8) 0.0466(10) 0.0509(10) 0.0079(8) -0.0095(7) 0.0030(7)
C50 0.0380(9) 0.0579(11) 0.0395(9) -0.0057(8) -0.0162(8) -0.0016(8)
C51 0.0352(9) 0.0401(9) 0.0333(8) -0.0093(7) -0.0064(7) 0.0022(7)
C52 0.0347(8) 0.0340(8) 0.0280(7) -0.0050(6) 0.0033(6) 0.0061(7)

loop_
_atom_type_symbol
_atom_type_description
_atom_type_scat_dispersion_real
_atom_type_scat_dispersion_imag
_atom_type_scat_source
C C 0.0181 0.0091 'International Tables Vol C Tables 4.2.6.8 and 6.1.1.4'
H H 0.0000 0.0000 'International Tables Vol C Tables 4.2.6.8 and 6.1.1.4'
N N 0.0311 0.0180 'International Tables Vol C Tables 4.2.6.8 and 6.1.1.4'
Si Si 0.2541 0.3302 'International Tables Vol C Tables 4.2.6.8 and 6.1.1.4'

loop_
_geom_angle_atom_site_label_1
_geom_angle_atom_site_label_2
_geom_angle_atom_site_label_3
_geom_angle
C1 Si1 C26 116.33(7)
C1 Si1 C20 111.09(6)
C26 Si1 C20 108.68(6)
C1 Si1 C19 91.44(6)
C26 Si1 C19 115.52(7)
C20 Si1 C19 113.04(6)
C27 Si2 C52 114.75(7)
C27 Si2 C46 113.68(6)
C52 Si2 C46 109.33(7)
C27 Si2 C45 90.73(6)
C52 Si2 C45 110.98(7)
C46 Si2 C45 116.50(6)
C9 N1 C7 107.91(11)
C9 N1 C8 127.51(12)
C7 N1 C8 124.58(12)
C35 N2 C33 107.86(11)
C35 N2 C34 128.04(12)
C33 N2 C34 124.08(11)
C9 C1 C2 106.18(12)
C9 C1 Si1 108.85(10)
C2 C1 Si1 144.69(11)
C3 C2 C7 118.88(13)
C3 C2 C1 133.80(13)
C7 C2 C1 107.32(12)
C4 C3 C2 119.38(14)
C3 C4 C5 120.72(14)
C6 C5 C4 121.48(14)
C5 C6 C7 117.70(14)
N1 C7 C6 130.02(13)
N1 C7 C2 108.14(12)
C6 C7 C2 121.82(14)
N1 C9 C1 110.44(12)
N1 C9 C10 130.54(12)
C1 C9 C10 119.01(12)
C11 C10 C19 119.75(13)
C11 C10 C9 129.46(13)
C19 C10 C9 110.79(12)
C10 C11 C12 120.91(14)
C13 C12 C11 122.01(15)
C13 C12 C17 118.21(14)
C11 C12 C17 119.78(13)
C14 C13 C12 120.96(16)
C13 C14 C15 120.55(16)
C16 C15 C14 120.14(16)
C15 C16 C17 120.82(17)
C16 C17 C12 119.31(14)
C16 C17 C18 122.51(15)
C12 C17 C18 118.18(13)
C19 C18 C17 121.99(14)
C18 C19 C10 119.39(13)
C18 C19 Si1 130.76(11)
C10 C19 Si1 109.85(10)
C25 C20 C21 117.58(14)
C25 C20 Si1 118.67(11)
C21 C20 Si1 123.47(11)
C22 C21 C20 120.88(15)
C23 C22 C21 120.18(15)
C24 C23 C22 120.10(15)
C23 C24 C25 119.65(15)
C24 C25 C20 121.59(15)
C35 C27 C28 106.22(11)
C35 C27 Si2 109.35(10)
C28 C27 Si2 144.28(10)
C29 C28 C33 118.74(12)
C29 C28 C27 133.94(13)
C33 C28 C27 107.32(12)
C30 C29 C28 119.38(13)
C29 C30 C31 120.80(13)
C32 C31 C30 121.53(13)
C31 C32 C33 117.42(13)
N2 C33 C32 129.73(13)
N2 C33 C28 108.15(11)
C32 C33 C28 122.11(13)
N2 C35 C27 110.44(12)
N2 C35 C36 130.83(12)
C27 C35 C36 118.72(12)
C37 C36 C45 120.09(12)
C37 C36 C35 129.28(12)
C45 C36 C35 110.63(11)
C36 C37 C38 120.64(13)
C39 C38 C43 118.61(13)
C39 C38 C37 121.82(13)
C43 C38 C37 119.57(12)
C40 C39 C38 121.07(14)
C39 C40 C41 120.22(14)
C42 C41 C40 120.21(14)
C41 C42 C43 120.91(14)
C42 C43 C38 118.99(13)
C42 C43 C44 122.48(13)
C38 C43 C44 118.54(12)
C45 C44 C43 121.87(13)
C44 C45 C36 119.29(12)
C44 C45 Si2 130.44(11)
C36 C45 Si2 110.25(10)
C51 C46 C47 117.34(13)
C51 C46 Si2 122.46(11)
C47 C46 Si2 120.20(10)
C48 C47 C46 121.70(14)
C47 C48 C49 119.77(15)
C50 C49 C48 119.83(15)
C49 C50 C51 120.15(15)
C50 C51 C46 121.20(15)

loop_
_geom_bond_atom_site_label_1
_geom_bond_atom_site_label_2
_geom_bond_distance
Si1 C1 1.8358(14)
Si1 C26 1.8687(15)
Si1 C20 1.8748(14)
Si1 C19 1.8794(14)
Si2 C27 1.8423(14)
Si2 C52 1.8666(15)
Si2 C46 1.8718(14)
Si2 C45 1.8854(14)
N1 C9 1.3765(17)
N1 C7 1.3863(19)
N1 C8 1.4549(18)
N2 C35 1.3822(17)
N2 C33 1.3843(18)
N2 C34 1.4564(17)
C1 C9 1.3893(19)
C1 C2 1.4255(19)
C2 C3 1.402(2)
C2 C7 1.4154(19)
C3 C4 1.376(2)
C4 C5 1.406(2)
C5 C6 1.378(2)
C6 C7 1.395(2)
C9 C10 1.4689(19)
C10 C11 1.374(2)
C10 C19 1.4468(19)
C11 C12 1.419(2)
C12 C13 1.419(2)
C12 C17 1.420(2)
C13 C14 1.368(2)
C14 C15 1.402(3)
C15 C16 1.365(2)
C16 C17 1.415(2)
C17 C18 1.426(2)
C18 C19 1.365(2)
C20 C25 1.395(2)
C20 C21 1.395(2)
C21 C22 1.391(2)
C22 C23 1.378(3)
C23 C24 1.377(2)
C24 C25 1.388(2)
C27 C35 1.3863(19)
C27 C28 1.4270(19)
C28 C29 1.4010(19)
C28 C33 1.4174(19)
C29 C30 1.380(2)
C30 C31 1.403(2)
C31 C32 1.384(2)
C32 C33 1.3950(19)
C35 C36 1.4733(19)
C36 C37 1.3723(19)
C36 C45 1.4461(19)
C37 C38 1.423(2)
C38 C39 1.417(2)
C38 C43 1.4194(19)
C39 C40 1.369(2)
C40 C41 1.404(2)
C41 C42 1.371(2)
C42 C43 1.414(2)
C43 C44 1.423(2)
C44 C45 1.364(2)
C46 C51 1.394(2)
C46 C47 1.398(2)
C47 C48 1.385(2)
C48 C49 1.386(2)
C49 C50 1.377(3)
C50 C51 1.394(2)
